data_4510337
loop_
_publ_author_name
'Zhang, Zhenjie'
'Wojtas, Lukasz'
'Zaworotko, Michael J.'

_publ_section_title
;
 Three Porphyrin-Encapsulating Metal--Organic Materials with Ordered
 Metalloporphyrin Moieties
;
_journal_issue 4
_journal_name_full 'Crystal Growth &amp; Design'
_journal_page_first 1526
_journal_paper_doi 10.1021/cg500192d
_journal_volume 14
_journal_year 2014
_chemical_formula_sum 'C32 H20 Cd1.25 N2 O6'
_chemical_formula_weight 669.00
_chemical_name_systematic
; 
 ? 
;
_space_group_IT_number 14
_symmetry_cell_setting monoclinic
_symmetry_space_group_name_Hall '-P 2ybc'
_symmetry_space_group_name_H-M 'P 1 21/c 1'
_atom_sites_solution_hydrogens geom
_atom_sites_solution_primary direct
_atom_sites_solution_secondary difmap
_audit_creation_method SHELXL-97
_cell_angle_alpha 90.00
_cell_angle_beta 101.717(6)
_cell_angle_gamma 90.00
_cell_formula_units_Z 4
_cell_length_a 14.050(2)
_cell_length_b 20.156(3)
_cell_length_c 20.378(3)
_cell_measurement_temperature 223(2)
_cell_volume 5650.6(14)
_computing_structure_refinement 'SHELXL-97 (Sheldrick, 2008)'
_computing_structure_solution 'SHELXS-97 (Sheldrick, 2008)'
_diffrn_ambient_temperature 223(2)
_diffrn_measured_fraction_theta_full 0.963
_diffrn_measured_fraction_theta_max 0.963
_diffrn_radiation_monochromator graphite
_diffrn_radiation_source 'fine-focus sealed tube'
_diffrn_radiation_type CuK\a
_diffrn_radiation_wavelength 1.54178
_diffrn_reflns_av_R_equivalents 0.1081
_diffrn_reflns_av_sigmaI/netI 0.1022
_diffrn_reflns_limit_h_max 15
_diffrn_reflns_limit_h_min -13
_diffrn_reflns_limit_k_max 23
_diffrn_reflns_limit_k_min -23
_diffrn_reflns_limit_l_max 23
_diffrn_reflns_limit_l_min -23
_diffrn_reflns_number 43247
_diffrn_reflns_theta_full 66.62
_diffrn_reflns_theta_max 66.62
_diffrn_reflns_theta_min 3.12
_exptl_absorpt_coefficient_mu 4.030
_exptl_absorpt_correction_T_max 0.9237
_exptl_absorpt_correction_T_min 0.6887
_exptl_absorpt_correction_type none
_exptl_crystal_colour black
_exptl_crystal_density_diffrn 0.786
_exptl_crystal_density_method 'not measured'
_exptl_crystal_description prism
_exptl_crystal_F_000 1336
_exptl_crystal_size_max 0.10
_exptl_crystal_size_mid 0.02
_exptl_crystal_size_min 0.02
_platon_squeeze_details
;
;
_refine_diff_density_max 2.180
_refine_diff_density_min -1.217
_refine_diff_density_rms 0.141
_refine_ls_extinction_coef 0
_refine_ls_extinction_expression Fc^*^=kFc[1+0.001xFc^2^\l^3^/sin(2\q)]^-1/4^
_refine_ls_extinction_method SHELXL
_refine_ls_goodness_of_fit_ref 0.984
_refine_ls_hydrogen_treatment constr
_refine_ls_matrix_type full
_refine_ls_number_parameters 499
_refine_ls_number_reflns 9606
_refine_ls_number_restraints 36
_refine_ls_restrained_S_all 0.984
_refine_ls_R_factor_all 0.0958
_refine_ls_R_factor_gt 0.0773
_refine_ls_shift/su_max 0.001
_refine_ls_shift/su_mean 0.000
_refine_ls_structure_factor_coef Fsqd
_refine_ls_weighting_details 'calc w=1/[\s^2^(Fo^2^)+(0.1403P)^2^+0.0000P] where P=(Fo^2^+2Fc^2^)/3'
_refine_ls_weighting_scheme calc
_refine_ls_wR_factor_gt 0.2111
_refine_ls_wR_factor_ref 0.2244
_reflns_number_gt 6633
_reflns_number_total 9606
_reflns_threshold_expression >2sigma(I)
_cod_data_source_file cg500192d_si_003.cif
_cod_data_source_block p18
_cod_original_sg_symbol_H-M p21/c
_cod_database_code 4510337

loop_
_symmetry_equiv_pos_as_xyz
'x, y, z'
'-x, y+1/2, -z+1/2'
'-x, -y, -z'
'x, -y-1/2, z-1/2'

loop_
_atom_site_label
_atom_site_type_symbol
_atom_site_fract_x
_atom_site_fract_y
_atom_site_fract_z
_atom_site_U_iso_or_equiv
_atom_site_adp_type
_atom_site_occupancy
_atom_site_symmetry_multiplicity
_atom_site_calc_flag
_atom_site_refinement_flags
Cd1 Cd 0.89706(3) 0.540188(19) 0.46585(2) 0.04322(18) Uani 1 1 d .
Cd2 Cd 1.04816(14) 0.02213(9) 0.48571(8) 0.0520(4) Uani 0.25 1 d P
C1 C 0.9431(5) 0.0838(4) 0.0904(3) 0.0596(17) Uani 1 1 d .
C2 C 0.8727(4) 0.1176(3) 0.1266(3) 0.0524(14) Uani 1 1 d .
C3 C 0.7754(5) 0.1014(3) 0.1101(3) 0.0567(16) Uani 1 1 d .
H3 H 0.7553 0.0682 0.0786 0.068 Uiso 1 1 calc R
C4 C 0.7064(4) 0.1333(4) 0.1391(3) 0.0575(16) Uani 1 1 d .
C5 C 0.7402(5) 0.1811(4) 0.1875(4) 0.0607(17) Uani 1 1 d .
H5 H 0.6956 0.2022 0.2084 0.073 Uiso 1 1 calc R
C6 C 0.8375(4) 0.1988(3) 0.2061(3) 0.0567(16) Uani 1 1 d .
C7 C 0.9043(5) 0.1654(3) 0.1752(3) 0.0530(15) Uani 1 1 d .
H7 H 0.9701 0.1754 0.1873 0.064 Uiso 1 1 calc R
C8 C 0.8709(5) 0.2501(3) 0.2573(4) 0.0624(18) Uani 1 1 d .
C9 C 0.8133(5) 0.3058(4) 0.2631(4) 0.068(2) Uani 1 1 d .
H9 H 0.7527 0.3095 0.2347 0.082 Uiso 1 1 calc R
C10 C 0.8426(5) 0.3540(4) 0.3082(4) 0.073(2) Uani 1 1 d .
H10 H 0.8031 0.3907 0.3102 0.088 Uiso 1 1 calc R
C11 C 0.9332(5) 0.3488(4) 0.3524(3) 0.0599(17) Uani 1 1 d .
C12 C 0.9909(5) 0.2951(4) 0.3492(4) 0.069(2) Uani 1 1 d .
H12 H 1.0506 0.2915 0.3787 0.083 Uiso 1 1 calc R
C13 C 0.9607(5) 0.2453(4) 0.3015(4) 0.069(2) Uani 1 1 d .
H13 H 1.0006 0.2089 0.2993 0.083 Uiso 1 1 calc R
C14 C 0.9633(5) 0.4036(3) 0.4050(4) 0.0614(17) Uani 1 1 d .
C15 C 0.6033(7) 0.1148(5) 0.1223(5) 0.0860(17) Uani 1 1 d U
C16 C 0.5312(7) 0.1603(5) 0.1278(5) 0.0879(17) Uani 1 1 d U
H16 H 0.5494 0.2025 0.1441 0.105 Uiso 1 1 calc R
C17 C 0.4323(8) 0.1450(5) 0.1097(5) 0.0953(19) Uani 1 1 d U
H17 H 0.3856 0.1764 0.1144 0.114 Uiso 1 1 calc R
C18 C 0.4039(8) 0.0807(5) 0.0839(5) 0.0941(19) Uani 1 1 d U
C19 C 0.4731(7) 0.0436(5) 0.0715(6) 0.113(4) Uani 1 1 d .
H19 H 0.4568 0.0042 0.0481 0.135 Uiso 1 1 calc R
C20 C 0.5699(6) 0.0596(5) 0.0912(6) 0.112(4) Uani 1 1 d .
H20 H 0.6152 0.0292 0.0819 0.135 Uiso 1 1 calc R
C21 C 0.2982(6) 0.0651(5) 0.0641(4) 0.075(2) Uani 1 1 d .
C22 C 1.0258(11) 0.0918(7) 0.6237(6) 0.057(3) Uani 0.50 1 d P
C23 C 0.9819(11) 0.1511(6) 0.6456(7) 0.060(3) Uani 0.50 1 d P
H23 H 0.9959 0.1687 0.6887 0.072 Uiso 0.50 1 calc PR
C24 C 0.9225(12) 0.1746(6) 0.5971(7) 0.063(4) Uani 0.50 1 d P
H24 H 0.8877 0.2136 0.5984 0.076 Uiso 0.50 1 calc PR
C25 C 0.9155(10) 0.1341(6) 0.5405(6) 0.054(3) Uani 0.50 1 d P
C26 C 0.8594(10) 0.1408(6) 0.4755(6) 0.051(3) Uani 0.50 1 d P
C27 C 0.7993(9) 0.2027(6) 0.4653(6) 0.050(3) Uani 0.50 1 d P
C28 C 0.7013(16) 0.1958(8) 0.4484(10) 0.099(6) Uani 0.50 1 d P
H28 H 0.6720 0.1542 0.4421 0.119 Uiso 0.50 1 calc PR
C29 C 0.6438(11) 0.2570(9) 0.4406(13) 0.111(8) Uani 0.50 1 d P
H29 H 0.5764 0.2548 0.4339 0.133 Uiso 0.50 1 calc PR
C30 C 0.7811(10) 0.3202(7) 0.4604(6) 0.056(3) Uani 0.50 1 d P
H30 H 0.8098 0.3620 0.4655 0.067 Uiso 0.50 1 calc PR
C31 C 0.8368(10) 0.2638(7) 0.4708(6) 0.055(3) Uani 0.50 1 d P
H31 H 0.9040 0.2684 0.4822 0.066 Uiso 0.50 1 calc PR
C32 C 0.6240(14) 0.3755(10) 0.4284(10) 0.104(7) Uani 0.50 1 d P
H32A H 0.5686 0.3715 0.4490 0.156 Uiso 0.50 1 calc PR
H32B H 0.6026 0.3804 0.3808 0.156 Uiso 0.50 1 calc PR
H32C H 0.6613 0.4138 0.4461 0.156 Uiso 0.50 1 calc PR
C33 C 0.8518(11) 0.0974(6) 0.4225(7) 0.061(4) Uani 0.50 1 d P
C34 C 0.7893(12) 0.1098(8) 0.3531(7) 0.073(4) Uani 0.50 1 d P
H34 H 0.7511 0.1466 0.3383 0.087 Uiso 0.50 1 calc PR
C35 C 0.8022(12) 0.0550(8) 0.3186(7) 0.072(4) Uani 0.50 1 d P
H35 H 0.7712 0.0468 0.2745 0.087 Uiso 0.50 1 calc PR
C36 C 0.8694(10) 0.0113(7) 0.3582(6) 0.056(3) Uani 0.50 1 d P
C37 C 0.9052(11) -0.0505(6) 0.3387(6) 0.055(3) Uani 0.50 1 d P
C38 C 0.8580(9) -0.0749(6) 0.2712(6) 0.050(3) Uani 0.50 1 d P
C39 C 0.8669(10) -0.0447(7) 0.2115(6) 0.055(3) Uani 0.50 1 d P
H39 H 0.9054 -0.0071 0.2117 0.066 Uiso 0.50 1 calc PR
C40 C 0.8171(9) -0.0717(7) 0.1508(5) 0.051(3) Uani 0.50 1 d P
H40 H 0.8193 -0.0498 0.1110 0.061 Uiso 0.50 1 calc PR
C41 C 0.7673(13) -0.1625(9) 0.2028(7) 0.078(5) Uani 0.50 1 d P
H41 H 0.7374 -0.2039 0.1994 0.094 Uiso 0.50 1 calc PR
C42 C 0.8121(12) -0.1370(9) 0.2647(7) 0.078(5) Uani 0.50 1 d P
H42 H 0.8116 -0.1618 0.3030 0.093 Uiso 0.50 1 calc PR
C43 C 0.7220(13) -0.1537(9) 0.0836(7) 0.086(5) Uani 0.50 1 d P
H43A H 0.6707 -0.1247 0.0624 0.129 Uiso 0.50 1 calc PR
H43B H 0.6956 -0.1966 0.0900 0.129 Uiso 0.50 1 calc PR
H43C H 0.7693 -0.1578 0.0558 0.129 Uiso 0.50 1 calc PR
N1 N 0.9837(9) 0.0834(6) 0.5595(6) 0.063(3) Uani 0.50 1 d P
N2 N 0.8955(10) 0.0381(5) 0.4183(5) 0.063(3) Uani 0.50 1 d P
N3 N 0.6866(10) 0.3139(6) 0.4431(7) 0.073(4) Uani 0.50 1 d P
N4 N 0.7684(8) -0.1260(6) 0.1487(5) 0.060(3) Uani 0.50 1 d P
O1 O 1.0427(4) 0.3945(2) 0.4460(2) 0.0698(13) Uani 1 1 d .
O2 O 0.9066(4) 0.4503(3) 0.4025(3) 0.0764(15) Uani 1 1 d .
O3 O 1.0300(3) 0.1029(3) 0.1026(3) 0.0755(15) Uani 1 1 d .
O4 O 0.9110(4) 0.0396(3) 0.0490(3) 0.0720(14) Uani 1 1 d .
O5 O 0.2720(5) 0.0195(4) 0.0308(5) 0.123(3) Uani 1 1 d .
O6 O 0.2384(5) 0.1029(5) 0.0797(5) 0.153(4) Uani 1 1 d .

loop_
_atom_site_aniso_label
_atom_site_aniso_U_11
_atom_site_aniso_U_22
_atom_site_aniso_U_33
_atom_site_aniso_U_23
_atom_site_aniso_U_13
_atom_site_aniso_U_12
Cd1 0.0346(3) 0.0450(3) 0.0475(3) -0.00124(17) 0.00212(16) 0.00049(16)
Cd2 0.0706(12) 0.0462(9) 0.0349(8) -0.0015(7) 0.0005(7) 0.0121(8)
C1 0.063(5) 0.063(4) 0.053(4) -0.003(3) 0.011(3) 0.009(3)
C2 0.043(3) 0.060(4) 0.051(4) -0.011(3) 0.003(2) -0.002(3)
C3 0.046(4) 0.055(4) 0.066(4) -0.018(3) 0.004(3) -0.005(3)
C4 0.038(3) 0.067(4) 0.064(4) -0.017(3) 0.003(3) -0.009(3)
C5 0.045(4) 0.066(4) 0.072(5) -0.027(3) 0.015(3) -0.009(3)
C6 0.041(4) 0.061(4) 0.064(4) -0.022(3) 0.002(3) -0.002(3)
C7 0.046(4) 0.057(4) 0.054(4) -0.012(3) 0.007(3) -0.008(3)
C8 0.045(4) 0.060(4) 0.082(5) -0.026(4) 0.012(3) -0.006(3)
C9 0.046(4) 0.065(4) 0.088(5) -0.026(4) -0.001(3) 0.002(3)
C10 0.057(4) 0.071(5) 0.086(5) -0.025(4) 0.001(4) 0.009(3)
C11 0.057(4) 0.061(4) 0.059(4) -0.015(3) 0.004(3) -0.006(3)
C12 0.052(4) 0.076(5) 0.074(5) -0.022(4) -0.004(3) 0.005(3)
C13 0.051(4) 0.062(4) 0.085(5) -0.032(4) -0.006(3) -0.001(3)
C14 0.059(4) 0.058(4) 0.064(4) -0.026(3) 0.006(3) -0.005(3)
C15 0.0852(19) 0.0859(19) 0.0866(19) -0.0020(8) 0.0169(9) 0.0002(8)
C16 0.0869(19) 0.0876(19) 0.0886(19) -0.0021(8) 0.0165(9) 0.0000(8)
C17 0.094(2) 0.095(2) 0.096(2) -0.0011(8) 0.0187(9) -0.0002(8)
C18 0.093(2) 0.094(2) 0.095(2) -0.0011(8) 0.0188(9) -0.0005(8)
C19 0.058(6) 0.122(9) 0.153(10) -0.073(7) 0.009(6) -0.017(5)
C20 0.047(5) 0.100(7) 0.194(12) -0.074(7) 0.034(6) -0.027(4)
C21 0.045(5) 0.097(6) 0.083(6) -0.001(5) 0.016(4) -0.008(4)
C22 0.080(10) 0.053(7) 0.038(7) 0.001(5) 0.006(6) 0.001(6)
C23 0.079(9) 0.051(7) 0.044(7) -0.018(6) -0.004(6) 0.010(6)
C24 0.093(11) 0.035(6) 0.060(9) -0.012(6) 0.012(7) 0.008(6)
C25 0.073(9) 0.036(6) 0.055(7) -0.001(5) 0.019(6) 0.014(5)
C26 0.060(8) 0.051(7) 0.040(6) 0.003(5) 0.001(5) 0.015(6)
C27 0.050(8) 0.039(6) 0.056(7) -0.003(5) 0.001(5) 0.013(5)
C28 0.127(18) 0.043(8) 0.123(16) 0.004(9) 0.016(13) 0.015(9)
C29 0.036(9) 0.072(11) 0.20(2) -0.001(13) -0.025(11) 0.001(7)
C30 0.067(9) 0.051(7) 0.053(8) 0.001(6) 0.024(6) -0.011(6)
C31 0.056(8) 0.057(8) 0.051(7) 0.016(6) 0.009(6) 0.011(6)
C32 0.098(14) 0.086(12) 0.111(15) -0.025(11) -0.022(11) 0.048(11)
C33 0.077(10) 0.046(7) 0.051(8) 0.007(6) -0.008(6) 0.013(6)
C34 0.097(12) 0.063(9) 0.047(8) 0.016(7) -0.015(7) 0.010(8)
C35 0.094(12) 0.078(10) 0.035(7) 0.002(7) -0.012(7) 0.028(8)
C36 0.077(9) 0.054(7) 0.031(6) 0.006(5) -0.006(5) 0.016(6)
C37 0.088(10) 0.047(7) 0.025(6) -0.001(5) -0.002(5) -0.001(6)
C38 0.053(7) 0.047(7) 0.047(7) 0.002(5) 0.002(5) 0.004(5)
C39 0.068(9) 0.069(8) 0.030(6) -0.002(6) 0.014(5) 0.000(6)
C40 0.051(7) 0.076(9) 0.028(6) 0.001(5) 0.014(5) 0.019(6)
C41 0.091(12) 0.091(12) 0.050(8) -0.008(8) 0.011(7) -0.026(9)
C42 0.091(12) 0.094(12) 0.040(7) 0.006(7) -0.006(7) -0.029(9)
C43 0.111(14) 0.103(13) 0.030(7) 0.001(7) -0.020(7) -0.018(10)
N1 0.071(8) 0.059(7) 0.052(7) -0.007(5) -0.006(5) 0.016(5)
N2 0.090(9) 0.052(6) 0.042(6) 0.003(5) 0.000(5) 0.025(6)
N3 0.084(9) 0.041(6) 0.080(9) -0.014(6) -0.015(7) 0.012(6)
N4 0.057(7) 0.084(8) 0.036(5) 0.002(5) 0.005(4) -0.016(6)
O1 0.073(3) 0.068(3) 0.063(3) -0.019(2) 0.001(2) -0.003(2)
O2 0.067(3) 0.077(4) 0.082(4) -0.035(3) 0.005(3) -0.002(3)
O3 0.044(3) 0.085(4) 0.103(4) -0.036(3) 0.025(2) -0.009(2)
O4 0.061(3) 0.078(4) 0.073(3) -0.028(3) 0.004(2) 0.000(2)
O5 0.064(4) 0.127(6) 0.168(7) -0.062(6) 0.002(4) -0.030(4)
O6 0.048(4) 0.157(8) 0.247(11) -0.083(7) 0.012(5) -0.018(4)

loop_
_atom_type_symbol
_atom_type_description
_atom_type_scat_dispersion_real
_atom_type_scat_dispersion_imag
_atom_type_scat_source
C C 0.0181 0.0091 'International Tables Vol C Tables 4.2.6.8 and 6.1.1.4'
H H 0.0000 0.0000 'International Tables Vol C Tables 4.2.6.8 and 6.1.1.4'
O O 0.0492 0.0322 'International Tables Vol C Tables 4.2.6.8 and 6.1.1.4'
N N 0.0311 0.0180 'International Tables Vol C Tables 4.2.6.8 and 6.1.1.4'
Cd Cd 0.1185 4.6533 'International Tables Vol C Tables 4.2.6.8 and 6.1.1.4'

loop_
_geom_angle_atom_site_label_1
_geom_angle_atom_site_label_2
_geom_angle_atom_site_label_3
_geom_angle
_geom_angle_site_symmetry_1
_geom_angle_site_symmetry_3
O2 Cd1 O1 151.0(2) . 3_766
O2 Cd1 O3 90.5(2) . 2_755
O1 Cd1 O3 91.2(2) 3_766 2_755
O2 Cd1 O4 81.6(2) . 4_566
O1 Cd1 O4 81.9(2) 3_766 4_566
O3 Cd1 O4 148.53(18) 2_755 4_566
O2 Cd1 O6 110.5(3) . 2_655
O1 Cd1 O6 98.4(3) 3_766 2_655
O3 Cd1 O6 83.5(3) 2_755 2_655
O4 Cd1 O6 127.8(3) 4_566 2_655
O2 Cd1 O5 92.9(3) . 2_655
O1 Cd1 O5 106.9(3) 3_766 2_655
O3 Cd1 O5 132.7(2) 2_755 2_655
O4 Cd1 O5 78.3(2) 4_566 2_655
O6 Cd1 O5 51.4(3) 2_655 2_655
O2 Cd1 C21 101.2(2) . 2_655
O1 Cd1 C21 105.6(2) 3_766 2_655
O3 Cd1 C21 108.5(2) 2_755 2_655
O4 Cd1 C21 102.9(2) 4_566 2_655
O6 Cd1 C21 26.4(3) 2_655 2_655
O5 Cd1 C21 25.0(2) 2_655 2_655
O2 Cd1 Cd1 72.66(15) . 3_766
O1 Cd1 Cd1 78.39(13) 3_766 3_766
O3 Cd1 Cd1 93.72(12) 2_755 3_766
O4 Cd1 Cd1 54.83(14) 4_566 3_766
O6 Cd1 Cd1 175.7(2) 2_655 3_766
O5 Cd1 Cd1 132.10(17) 2_655 3_766
C21 Cd1 Cd1 157.1(2) 2_655 3_766
Cd2 Cd2 N1 68.3(3) 3_756 .
Cd2 Cd2 N2 67.5(4) 3_756 3_756
N1 Cd2 N2 80.7(4) . 3_756
Cd2 Cd2 N2 66.3(3) 3_756 .
N1 Cd2 N2 82.6(4) . .
N2 Cd2 N2 133.8(2) 3_756 .
Cd2 Cd2 N1 65.2(3) 3_756 3_756
N1 Cd2 N1 133.6(2) . 3_756
N2 Cd2 N1 81.9(4) 3_756 3_756
N2 Cd2 N1 79.2(4) . 3_756
O4 C1 O3 123.8(6) . .
O4 C1 C2 118.1(6) . .
O3 C1 C2 118.2(6) . .
C3 C2 C7 119.7(6) . .
C3 C2 C1 119.3(6) . .
C7 C2 C1 121.0(6) . .
C2 C3 C4 121.9(6) . .
C2 C3 H3 119.1 . .
C4 C3 H3 119.1 . .
C5 C4 C3 117.0(6) . .
C5 C4 C15 121.4(7) . .
C3 C4 C15 121.6(6) . .
C6 C5 C4 123.1(6) . .
C6 C5 H5 118.4 . .
C4 C5 H5 118.4 . .
C5 C6 C7 117.8(6) . .
C5 C6 C8 121.7(6) . .
C7 C6 C8 120.5(6) . .
C2 C7 C6 120.4(6) . .
C2 C7 H7 119.8 . .
C6 C7 H7 119.8 . .
C13 C8 C9 117.5(6) . .
C13 C8 C6 121.5(6) . .
C9 C8 C6 121.0(6) . .
C10 C9 C8 122.4(7) . .
C10 C9 H9 118.8 . .
C8 C9 H9 118.8 . .
C9 C10 C11 119.7(7) . .
C9 C10 H10 120.1 . .
C11 C10 H10 120.1 . .
C12 C11 C10 119.9(6) . .
C12 C11 C14 121.5(6) . .
C10 C11 C14 118.5(6) . .
C11 C12 C13 120.2(7) . .
C11 C12 H12 119.9 . .
C13 C12 H12 119.9 . .
C8 C13 C12 120.3(7) . .
C8 C13 H13 119.8 . .
C12 C13 H13 119.9 . .
O2 C14 O1 128.1(6) . .
O2 C14 C11 116.0(6) . .
O1 C14 C11 115.9(6) . .
C20 C15 C16 113.7(9) . .
C20 C15 C4 124.3(8) . .
C16 C15 C4 121.1(9) . .
C15 C16 C17 122.5(10) . .
C15 C16 H16 118.7 . .
C17 C16 H16 118.7 . .
C16 C17 C18 119.0(10) . .
C16 C17 H17 120.5 . .
C18 C17 H17 120.5 . .
C19 C18 C17 115.7(10) . .
C19 C18 C21 125.0(10) . .
C17 C18 C21 118.7(9) . .
C18 C19 C20 123.1(9) . .
C18 C19 H19 118.5 . .
C20 C19 H19 118.5 . .
C15 C20 C19 124.9(9) . .
C15 C20 H20 117.5 . .
C19 C20 H20 117.5 . .
O5 C21 O6 119.5(8) . .
O5 C21 C18 120.5(9) . .
O6 C21 C18 119.8(9) . .
O5 C21 Cd1 62.5(5) . 2_645
O6 C21 Cd1 57.4(5) . 2_645
C18 C21 Cd1 176.7(7) . 2_645
N1 C22 C37 126.0(12) . 3_756
N1 C22 C23 106.0(11) . .
C37 C22 C23 128.0(12) 3_756 .
C24 C23 C22 108.9(11) . .
C24 C23 H23 125.6 . .
C22 C23 H23 125.6 . .
C23 C24 C25 110.8(12) . .
C23 C24 H24 124.6 . .
C25 C24 H24 124.6 . .
C24 C25 N1 105.5(12) . .
C24 C25 C26 130.8(12) . .
N1 C25 C26 123.6(11) . .
C33 C26 C25 128.1(11) . .
C33 C26 C27 117.9(10) . .
C25 C26 C27 113.9(11) . .
C31 C27 C28 118.6(12) . .
C31 C27 C26 123.7(12) . .
C28 C27 C26 117.7(12) . .
C27 C28 C29 116.7(15) . .
C27 C28 H28 121.6 . .
C29 C28 H28 121.6 . .
N3 C29 C28 120.1(16) . .
N3 C29 H29 119.9 . .
C28 C29 H29 119.9 . .
N3 C30 C31 118.4(12) . .
N3 C30 H30 120.8 . .
C31 C30 H30 120.8 . .
C27 C31 C30 123.3(13) . .
C27 C31 H31 118.4 . .
C30 C31 H31 118.4 . .
N3 C32 H32A 109.5 . .
N3 C32 H32B 109.5 . .
H32A C32 H32B 109.5 . .
N3 C32 H32C 109.5 . .
H32A C32 H32C 109.5 . .
H32B C32 H32C 109.5 . .
N2 C33 C26 130.3(12) . .
N2 C33 C34 105.6(12) . .
C26 C33 C34 124.1(12) . .
C35 C34 C33 103.7(12) . .
C35 C34 H34 128.1 . .
C33 C34 H34 128.1 . .
C34 C35 C36 111.0(12) . .
C34 C35 H35 124.5 . .
C36 C35 H35 124.5 . .
N2 C36 C35 107.5(12) . .
N2 C36 C37 124.5(11) . .
C35 C36 C37 127.9(12) . .
C22 C37 C36 128.1(11) 3_756 .
C22 C37 C38 116.4(11) 3_756 .
C36 C37 C38 115.4(11) . .
C39 C38 C42 115.4(12) . .
C39 C38 C37 124.4(12) . .
C42 C38 C37 119.6(11) . .
C38 C39 C40 119.0(13) . .
C38 C39 H39 120.5 . .
C40 C39 H39 120.5 . .
N4 C40 C39 121.8(11) . .
N4 C40 H40 119.1 . .
C39 C40 H40 119.1 . .
N4 C41 C42 117.9(15) . .
N4 C41 H41 121.0 . .
C42 C41 H41 121.0 . .
C41 C42 C38 122.2(14) . .
C41 C42 H42 118.9 . .
C38 C42 H42 118.9 . .
N4 C43 H43A 109.5 . .
N4 C43 H43B 109.5 . .
H43A C43 H43B 109.5 . .
N4 C43 H43C 109.5 . .
H43A C43 H43C 109.5 . .
H43B C43 H43C 109.5 . .
C22 N1 C25 108.7(11) . .
C22 N1 Cd2 124.2(9) . .
C25 N1 Cd2 123.8(8) . .
C22 N1 Cd2 121.1(9) . 3_756
C25 N1 Cd2 119.5(9) . 3_756
Cd2 N1 Cd2 46.4(2) . 3_756
C36 N2 C33 112.1(11) . .
C36 N2 Cd2 123.7(8) . 3_756
C33 N2 Cd2 119.6(9) . 3_756
C36 N2 Cd2 122.8(9) . .
C33 N2 Cd2 117.4(9) . .
Cd2 N2 Cd2 46.2(2) 3_756 .
C29 N3 C30 122.4(13) . .
C29 N3 C32 118.3(15) . .
C30 N3 C32 119.2(14) . .
C40 N4 C41 122.6(12) . .
C40 N4 C43 119.4(11) . .
C41 N4 C43 117.6(13) . .
C14 O1 Cd1 125.5(4) . 3_766
C14 O2 Cd1 135.2(5) . .
C1 O3 Cd1 104.4(4) . 2_745
C1 O4 Cd1 163.2(5) . 4_565
C21 O5 Cd1 92.5(6) . 2_645
C21 O6 Cd1 96.2(6) . 2_645

loop_
_geom_bond_atom_site_label_1
_geom_bond_atom_site_label_2
_geom_bond_distance
_geom_bond_site_symmetry_2
Cd1 O2 2.244(5) .
Cd1 O1 2.250(5) 3_766
Cd1 O3 2.275(5) 2_755
Cd1 O4 2.315(5) 4_566
Cd1 O6 2.316(7) 2_655
Cd1 O5 2.426(7) 2_655
Cd1 C21 2.734(8) 2_655
Cd1 Cd1 3.3607(8) 3_766
Cd2 Cd2 1.813(4) 3_756
Cd2 N1 2.271(12) .
Cd2 N2 2.302(10) 3_756
Cd2 N2 2.323(12) .
Cd2 N1 2.325(12) 3_756
C1 O4 1.247(8) .
C1 O3 1.256(9) .
C1 C2 1.510(9) .
C2 C3 1.379(9) .
C2 C7 1.389(9) .
C3 C4 1.392(9) .
C3 H3 0.9300 .
C4 C5 1.391(9) .
C4 C15 1.467(11) .
C5 C6 1.389(9) .
C5 H5 0.9300 .
C6 C7 1.403(9) .
C6 C8 1.477(9) .
C7 H7 0.9300 .
C8 C13 1.397(9) .
C8 C9 1.402(9) .
C9 C10 1.343(10) .
C9 H9 0.9300 .
C10 C11 1.406(10) .
C10 H10 0.9300 .
C11 C12 1.361(10) .
C11 C14 1.537(9) .
C12 C13 1.402(9) .
C12 H12 0.9300 .
C13 H13 0.9300 .
C14 O2 1.227(9) .
C14 O1 1.264(8) .
C15 C20 1.320(12) .
C15 C16 1.387(13) .
C16 C17 1.398(13) .
C16 H16 0.9300 .
C17 C18 1.426(13) .
C17 H17 0.9300 .
C18 C19 1.293(13) .
C18 C21 1.491(13) .
C19 C20 1.375(12) .
C19 H19 0.9300 .
C20 H20 0.9300 .
C21 O5 1.158(11) .
C21 O6 1.223(11) .
C21 Cd1 2.734(8) 2_645
C22 N1 1.333(17) .
C22 C37 1.384(19) 3_756
C22 C23 1.457(18) .
C23 C24 1.250(19) .
C23 H23 0.9300 .
C24 C25 1.400(18) .
C24 H24 0.9300 .
C25 N1 1.401(16) .
C25 C26 1.404(17) .
C26 C33 1.378(18) .
C26 C27 1.496(16) .
C27 C31 1.336(18) .
C27 C28 1.36(2) .
C28 C29 1.47(2) .
C28 H28 0.9300 .
C29 N3 1.29(2) .
C29 H29 0.9300 .
C30 N3 1.309(19) .
C30 C31 1.372(18) .
C30 H30 0.9300 .
C31 H31 0.9300 .
C32 N3 1.517(19) .
C32 H32A 0.9600 .
C32 H32B 0.9600 .
C32 H32C 0.9600 .
C33 N2 1.355(16) .
C33 C34 1.526(18) .
C34 C35 1.34(2) .
C34 H34 0.9300 .
C35 C36 1.417(18) .
C35 H35 0.9300 .
C36 N2 1.320(16) .
C36 C37 1.430(18) .
C37 C22 1.384(19) 3_756
C37 C38 1.484(16) .
C38 C39 1.389(17) .
C38 C42 1.40(2) .
C39 C40 1.401(18) .
C39 H39 0.9300 .
C40 N4 1.287(18) .
C40 H40 0.9300 .
C41 N4 1.328(19) .
C41 C42 1.39(2) .
C41 H41 0.9300 .
C42 H42 0.9300 .
C43 N4 1.463(16) .
C43 H43A 0.9600 .
C43 H43B 0.9600 .
C43 H43C 0.9600 .
N1 Cd2 2.324(11) 3_756
N2 Cd2 2.302(10) 3_756
O1 Cd1 2.249(5) 3_766
O3 Cd1 2.275(5) 2_745
O4 Cd1 2.315(5) 4_565
O5 Cd1 2.426(7) 2_645
O6 Cd1 2.316(7) 2_645

loop_
_geom_torsion_atom_site_label_1
_geom_torsion_atom_site_label_2
_geom_torsion_atom_site_label_3
_geom_torsion_atom_site_label_4
_geom_torsion
_geom_torsion_site_symmetry_1
_geom_torsion_site_symmetry_4
O4 C1 C2 C3 -3.8(10) . .
O3 C1 C2 C3 174.7(7) . .
O4 C1 C2 C7 177.5(7) . .
O3 C1 C2 C7 -4.0(10) . .
C7 C2 C3 C4 2.2(11) . .
C1 C2 C3 C4 -176.5(7) . .
C2 C3 C4 C5 -2.0(11) . .
C2 C3 C4 C15 -178.7(7) . .
C3 C4 C5 C6 1.7(12) . .
C15 C4 C5 C6 178.4(8) . .
C4 C5 C6 C7 -1.4(12) . .
C4 C5 C6 C8 179.5(7) . .
C3 C2 C7 C6 -1.9(11) . .
C1 C2 C7 C6 176.8(6) . .
C5 C6 C7 C2 1.5(11) . .
C8 C6 C7 C2 -179.5(7) . .
C5 C6 C8 C13 144.9(8) . .
C7 C6 C8 C13 -34.1(11) . .
C5 C6 C8 C9 -35.4(12) . .
C7 C6 C8 C9 145.6(8) . .
C13 C8 C9 C10 1.2(13) . .
C6 C8 C9 C10 -178.5(8) . .
C8 C9 C10 C11 -1.2(14) . .
C9 C10 C11 C12 0.3(13) . .
C9 C10 C11 C14 -178.1(8) . .
C10 C11 C12 C13 0.5(13) . .
C14 C11 C12 C13 178.8(7) . .
C9 C8 C13 C12 -0.4(12) . .
C6 C8 C13 C12 179.4(8) . .
C11 C12 C13 C8 -0.5(13) . .
C12 C11 C14 O2 178.7(8) . .
C10 C11 C14 O2 -3.0(11) . .
C12 C11 C14 O1 -2.4(11) . .
C10 C11 C14 O1 175.9(7) . .
C5 C4 C15 C20 -161.4(11) . .
C3 C4 C15 C20 15.2(15) . .
C5 C4 C15 C16 30.1(13) . .
C3 C4 C15 C16 -153.4(9) . .
C20 C15 C16 C17 7.8(15) . .
C4 C15 C16 C17 177.5(8) . .
C15 C16 C17 C18 -0.7(15) . .
C16 C17 C18 C19 -8.3(16) . .
C16 C17 C18 C21 -179.3(9) . .
C17 C18 C19 C20 10(2) . .
C21 C18 C19 C20 -179.5(12) . .
C16 C15 C20 C19 -6.5(19) . .
C4 C15 C20 C19 -175.8(12) . .
C18 C19 C20 C15 -3(2) . .
C19 C18 C21 O5 -6.0(18) . .
C17 C18 C21 O5 164.2(11) . .
C19 C18 C21 O6 178.3(12) . .
C17 C18 C21 O6 -11.6(15) . .
C19 C18 C21 Cd1 147(12) . 2_645
C17 C18 C21 Cd1 -43(13) . 2_645
N1 C22 C23 C24 -1.7(18) . .
C37 C22 C23 C24 -179.7(16) 3_756 .
C22 C23 C24 C25 3.1(19) . .
C23 C24 C25 N1 -3.3(18) . .
C23 C24 C25 C26 -179.4(16) . .
C24 C25 C26 C33 -176.5(16) . .
N1 C25 C26 C33 8(2) . .
C24 C25 C26 C27 2(2) . .
N1 C25 C26 C27 -173.8(12) . .
C33 C26 C27 C31 -119.2(16) . .
C25 C26 C27 C31 62.5(18) . .
C33 C26 C27 C28 60(2) . .
C25 C26 C27 C28 -118.5(16) . .
C31 C27 C28 C29 -3(3) . .
C26 C27 C28 C29 178.2(17) . .
C27 C28 C29 N3 7(3) . .
C28 C27 C31 C30 0(2) . .
C26 C27 C31 C30 179.1(12) . .
N3 C30 C31 C27 -1(2) . .
C25 C26 C33 N2 0(3) . .
C27 C26 C33 N2 -178.5(15) . .
C25 C26 C33 C34 -179.3(15) . .
C27 C26 C33 C34 3(2) . .
N2 C33 C34 C35 2.1(19) . .
C26 C33 C34 C35 -178.8(16) . .
C33 C34 C35 C36 -3(2) . .
C34 C35 C36 N2 2(2) . .
C34 C35 C36 C37 -177.2(16) . .
N2 C36 C37 C22 -3(3) . 3_756
C35 C36 C37 C22 176.7(17) . 3_756
N2 C36 C37 C38 173.5(14) . .
C35 C36 C37 C38 -7(2) . .
C22 C37 C38 C39 -115.6(15) 3_756 .
C36 C37 C38 C39 67.9(19) . .
C22 C37 C38 C42 55(2) 3_756 .
C36 C37 C38 C42 -121.6(15) . .
C42 C38 C39 C40 10.3(19) . .
C37 C38 C39 C40 -178.7(12) . .
C38 C39 C40 N4 -5(2) . .
N4 C41 C42 C38 0(3) . .
C39 C38 C42 C41 -8(2) . .
C37 C38 C42 C41 -179.6(16) . .
C37 C22 N1 C25 177.7(14) 3_756 .
C23 C22 N1 C25 -0.4(16) . .
C37 C22 N1 Cd2 -22(2) 3_756 .
C23 C22 N1 Cd2 159.6(10) . .
C37 C22 N1 Cd2 33(2) 3_756 3_756
C23 C22 N1 Cd2 -144.7(10) . 3_756
C24 C25 N1 C22 2.1(16) . .
C26 C25 N1 C22 178.6(13) . .
C24 C25 N1 Cd2 -158.0(10) . .
C26 C25 N1 Cd2 18(2) . .
C24 C25 N1 Cd2 147.1(10) . 3_756
C26 C25 N1 Cd2 -36.5(18) . 3_756
Cd2 Cd2 N1 C22 102.5(12) 3_756 .
N2 Cd2 N1 C22 33.1(12) 3_756 .
N2 Cd2 N1 C22 169.9(12) . .
N1 Cd2 N1 C22 102.5(12) 3_756 .
Cd2 Cd2 N1 C25 -100.4(11) 3_756 .
N2 Cd2 N1 C25 -169.8(12) 3_756 .
N2 Cd2 N1 C25 -33.0(11) . .
N1 Cd2 N1 C25 -100.4(11) 3_756 .
N2 Cd2 N1 Cd2 -69.4(4) 3_756 3_756
N2 Cd2 N1 Cd2 67.4(3) . 3_756
N1 Cd2 N1 Cd2 0.0 3_756 3_756
C35 C36 N2 C33 -0.7(19) . .
C37 C36 N2 C33 178.7(15) . .
C35 C36 N2 Cd2 155.0(11) . 3_756
C37 C36 N2 Cd2 -26(2) . 3_756
C35 C36 N2 Cd2 -149.1(11) . .
C37 C36 N2 Cd2 30(2) . .
C26 C33 N2 C36 -179.9(16) . .
C34 C33 N2 C36 -0.8(18) . .
C26 C33 N2 Cd2 23(2) . 3_756
C34 C33 N2 Cd2 -157.7(10) . 3_756
C26 C33 N2 Cd2 -30(2) . .
C34 C33 N2 Cd2 149.4(10) . .
Cd2 Cd2 N2 C36 -107.3(11) 3_756 .
N1 Cd2 N2 C36 -176.8(12) . .
N2 Cd2 N2 C36 -107.3(11) 3_756 .
N1 Cd2 N2 C36 -39.8(11) 3_756 .
Cd2 Cd2 N2 C33 105.8(11) 3_756 .
N1 Cd2 N2 C33 36.3(11) . .
N2 Cd2 N2 C33 105.8(11) 3_756 .
N1 Cd2 N2 C33 173.4(12) 3_756 .
N1 Cd2 N2 Cd2 -69.5(4) . 3_756
N2 Cd2 N2 Cd2 0.0 3_756 3_756
N1 Cd2 N2 Cd2 67.6(4) 3_756 3_756
C28 C29 N3 C30 -8(3) . .
C28 C29 N3 C32 174(2) . .
C31 C30 N3 C29 6(3) . .
C31 C30 N3 C32 -177.3(14) . .
C39 C40 N4 C41 -5(2) . .
C39 C40 N4 C43 -176.9(13) . .
C42 C41 N4 C40 7(2) . .
C42 C41 N4 C43 179.3(16) . .
O2 C14 O1 Cd1 4.0(12) . 3_766
C11 C14 O1 Cd1 -174.8(4) . 3_766
O1 C14 O2 Cd1 -4.7(14) . .
C11 C14 O2 Cd1 174.0(5) . .
O1 Cd1 O2 C14 2.7(11) 3_766 .
O3 Cd1 O2 C14 96.1(8) 2_755 .
O4 Cd1 O2 C14 -53.3(8) 4_566 .
O6 Cd1 O2 C14 179.4(8) 2_655 .
O5 Cd1 O2 C14 -131.1(8) 2_655 .
C21 Cd1 O2 C14 -154.9(8) 2_655 .
Cd1 Cd1 O2 C14 2.4(7) 3_766 .
O4 C1 O3 Cd1 0.2(9) . 2_745
C2 C1 O3 Cd1 -178.2(5) . 2_745
O3 C1 O4 Cd1 -6(2) . 4_565
C2 C1 O4 Cd1 172.3(14) . 4_565
O6 C21 O5 Cd1 -5.9(12) . 2_645
C18 C21 O5 Cd1 178.3(8) . 2_645
O5 C21 O6 Cd1 6.2(12) . 2_645
C18 C21 O6 Cd1 -178.0(8) . 2_645

loop_
_platon_squeeze_void_nr
_platon_squeeze_void_average_x
_platon_squeeze_void_average_y
_platon_squeeze_void_average_z
_platon_squeeze_void_volume
_platon_squeeze_void_count_electrons
_platon_squeeze_void_content
1 0.500 0.101 0.373 2465 734 ' '
